data_4031737
loop_
_publ_author_name
'Gluyas, Josef B. G.'
'Manici, Valentina'
'G\"uckel, Simon'
'Vincent, Kevin B.'
'Yufit, Dmitry S.'
'Howard, Judith A. K.'
'Skelton, Brian W.'
'Beeby, Andrew'
'Kaupp, Martin'
'Low, Paul J.'

_publ_section_title
;
 Cross-Conjugated Systems Based On An (E)-Hexa-3-en-1,5-diyne-3,4-diyl
 Skeleton: Spectroscopic and Spectroelectrochemical Investigations.
;
_journal_issue 22
_journal_name_full 'The Journal of organic chemistry'
_journal_page_first 11501
_journal_page_last 11512
_journal_paper_doi 10.1021/acs.joc.5b02240
_journal_volume 80
_journal_year 2015
_chemical_formula_moiety 'C36 H50 Br2 Si2'
_chemical_formula_sum 'C36 H50 Br2 Si2'
_chemical_formula_weight 698.76
_chemical_name_systematic
;
 ? 
;
_space_group_crystal_system monoclinic
_space_group_IT_number 14
_space_group_name_Hall '-P 2ybc'
_space_group_name_H-M_alt 'P 1 21/c 1'
_symmetry_space_group_name_Hall '-P 2ybc'
_symmetry_space_group_name_H-M 'P 1 21/c 1'
_atom_sites_solution_hydrogens difmap
_atom_sites_solution_primary direct
_atom_sites_solution_secondary difmap
_audit_creation_date 2013-07-11
_audit_creation_method
;
  Olex2 1.2-beta
  (compiled Apr 23 2013 17:54:37, GUI svn.r4466)
;
_cell_angle_alpha 90.00
_cell_angle_beta 102.194(2)
_cell_angle_gamma 90.00
_cell_formula_units_Z 2
_cell_length_a 10.5232(5)
_cell_length_b 8.0808(4)
_cell_length_c 20.8850(11)
_cell_measurement_reflns_used 7235
_cell_measurement_temperature 120
_cell_measurement_theta_max 32.71
_cell_measurement_theta_min 2.71
_cell_volume 1735.90(15)
_computing_cell_refinement 'APEX2 v.2013.4_1 (Bruker, 2013)'
_computing_data_collection 'APEX2 v.2013.4_1 (Bruker, 2013)'
_computing_data_reduction 'SAINT v8.30C (Bruker, 2013)'
_computing_molecular_graphics
;
O. V. Dolomanov, L. J. Bourhis, R. J. Gildea, J. A. K. Howard and H. Puschmann,
OLEX2: a complete structure solution, refinement and analysis program.
J. Appl. Cryst. (2009). 42, 339-341.
;
_computing_publication_material
;
O. V. Dolomanov, L. J. Bourhis, R. J. Gildea, J. A. K. Howard and H. Puschmann,
OLEX2: a complete structure solution, refinement and analysis program.
J. Appl. Cryst. (2009). 42, 339-341.
;
_computing_structure_refinement
;
XL, G.M. Sheldrick, Acta Cryst.
(2008). A64, 112-122
;
_computing_structure_solution
;
XS, G.M. Sheldrick, Acta Cryst.
(2008). A64, 112-122
;
_diffrn_ambient_temperature 120
_diffrn_detector 'Bruker PHOTON 100 CMOS'
_diffrn_detector_type 'CMOS sensor'
_diffrn_measured_fraction_theta_full 0.993
_diffrn_measured_fraction_theta_max 0.993
_diffrn_measurement_device 'Bruker D8 Venture'
_diffrn_measurement_device_type '3-circle diffractometer'
_diffrn_measurement_method \w-scan
_diffrn_radiation_monochromator 'focusing mirrors'
_diffrn_radiation_probe x-ray
_diffrn_radiation_type 'Mo K\a'
_diffrn_radiation_wavelength 0.71073
_diffrn_reflns_av_R_equivalents 0.0409
_diffrn_reflns_av_unetI/netI 0.0422
_diffrn_reflns_limit_h_max 14
_diffrn_reflns_limit_h_min -14
_diffrn_reflns_limit_k_max 11
_diffrn_reflns_limit_k_min -11
_diffrn_reflns_limit_l_max 29
_diffrn_reflns_limit_l_min -28
_diffrn_reflns_number 18956
_diffrn_reflns_theta_full 30.00
_diffrn_reflns_theta_max 30.00
_diffrn_reflns_theta_min 1.98
_diffrn_source 'ImuS microsource'
_diffrn_standards_number 0
_exptl_absorpt_coefficient_mu 2.427
_exptl_absorpt_correction_T_max 1.0000
_exptl_absorpt_correction_T_min 0.8668
_exptl_absorpt_correction_type multi-scan
_exptl_absorpt_process_details
;
SADABS-2012/1 (Bruker,2012) was used for absorption correction.
wR2(int) was 0.1256 before and 0.0446 after correction.
The Ratio of minimum to maximum transmission is 0.8668.
The \l/2 correction factor is 0.0015.
;
_exptl_crystal_colour 'clear light colourless'
_exptl_crystal_colour_lustre clear
_exptl_crystal_colour_modifier light
_exptl_crystal_colour_primary colourless
_exptl_crystal_density_diffrn 1.337
_exptl_crystal_density_method 'not measured'
_exptl_crystal_description prism
_exptl_crystal_F_000 728
_exptl_crystal_size_max 0.235
_exptl_crystal_size_mid 0.157
_exptl_crystal_size_min 0.146
_refine_diff_density_max 0.619
_refine_diff_density_min -0.331
_refine_diff_density_rms 0.080
_refine_ls_extinction_method none
_refine_ls_goodness_of_fit_ref 1.039
_refine_ls_hydrogen_treatment refall
_refine_ls_matrix_type full
_refine_ls_number_parameters 281
_refine_ls_number_reflns 5025
_refine_ls_number_restraints 0
_refine_ls_restrained_S_all 1.039
_refine_ls_R_factor_all 0.0515
_refine_ls_R_factor_gt 0.0339
_refine_ls_shift/su_max 0.001
_refine_ls_shift/su_mean 0.000
_refine_ls_structure_factor_coef Fsqd
_refine_ls_weighting_details 'calc w=1/[\s^2^(Fo^2^)+(0.0400P)^2^+0.0300P] where P=(Fo^2^+2Fc^2^)/3'
_refine_ls_weighting_scheme calc
_refine_ls_wR_factor_gt 0.0711
_refine_ls_wR_factor_ref 0.0764
_reflns_number_gt 3959
_reflns_number_total 5025
_reflns_threshold_expression >2sigma(I)
_cod_data_source_file jo5b02240_si_002.cif
_cod_data_source_block 13srv192
_cod_depositor_comments
;
The following automatic conversions were performed:

'_diffrn_radiation_probe' value 'X-ray' changed to 'x-ray' according
to
/usr/data/users/saulius/crontab/automatic-downloads/rss-feeds/ACS/lib/dictionaries/cif_core.dic
dictionary named 'cif_core.dic' version 2.4.2 from 2011-04-26.

Automatic conversion script
Id: cif_fix_values 4268 2015-11-12 08:31:59Z antanas 

 Adding full bibliography for 4031734--4031737.cif.
;
_cod_database_code 4031737
_computing.bruker_data_scaling 'SADABS V2012/1 (Bruker AXS Inc.)'

_olex2_refinement_description
;
;

loop_
_space_group_symop_id
_space_group_symop_operation_xyz
1 'x, y, z'
2 '-x, y+1/2, -z+1/2'
3 '-x, -y, -z'
4 'x, -y-1/2, z-1/2'

loop_
_atom_site_label
_atom_site_type_symbol
_atom_site_fract_x
_atom_site_fract_y
_atom_site_fract_z
_atom_site_U_iso_or_equiv
_atom_site_adp_type
_atom_site_occupancy
_atom_site_symmetry_multiplicity
_atom_site_calc_flag
Br1 Br 0.272086(18) -0.71592(2) 0.380443(9) 0.02425(7) Uani 1 1 d
Si1 Si 0.75598(4) 0.17205(5) 0.34042(2) 0.01219(10) Uani 1 1 d
C1 C 0.51088(16) -0.03834(19) 0.47282(8) 0.0150(3) Uani 1 1 d
C2 C 0.59258(16) 0.03305(19) 0.43276(8) 0.0149(3) Uani 1 1 d
C3 C 0.65669(16) 0.08692(19) 0.39601(8) 0.0152(3) Uani 1 1 d
C4 C 0.45153(17) -0.20129(19) 0.44955(8) 0.0150(3) Uani 1 1 d
C5 C 0.53012(17) -0.3301(2) 0.43579(8) 0.0173(3) Uani 1 1 d
C6 C 0.47699(18) -0.4834(2) 0.41549(8) 0.0183(3) Uani 1 1 d
C7 C 0.34451(17) -0.5059(2) 0.40761(8) 0.0166(3) Uani 1 1 d
C8 C 0.26406(17) -0.3794(2) 0.41946(8) 0.0186(3) Uani 1 1 d
C9 C 0.31854(17) -0.2272(2) 0.44086(8) 0.0175(3) Uani 1 1 d
C10 C 0.89705(17) 0.2854(2) 0.39250(8) 0.0170(3) Uani 1 1 d
C11 C 0.9754(2) 0.1756(3) 0.44637(10) 0.0258(4) Uani 1 1 d
C12 C 0.8520(2) 0.4429(2) 0.42206(10) 0.0248(4) Uani 1 1 d
C13 C 0.65018(16) 0.3202(2) 0.28297(8) 0.0152(3) Uani 1 1 d
C14 C 0.7215(2) 0.3934(2) 0.23301(10) 0.0237(4) Uani 1 1 d
C15 C 0.5220(2) 0.2433(3) 0.24851(11) 0.0279(4) Uani 1 1 d
C16 C 0.81134(17) -0.0051(2) 0.29384(9) 0.0174(3) Uani 1 1 d
C17 C 0.8313(2) -0.1683(2) 0.33135(11) 0.0266(4) Uani 1 1 d
C18 C 0.9332(2) 0.0383(3) 0.26786(11) 0.0254(4) Uani 1 1 d
H5 H 0.6202(19) -0.312(2) 0.4405(9) 0.011(4) Uiso 1 1 d
H6 H 0.5273(18) -0.569(2) 0.4084(9) 0.018(5) Uiso 1 1 d
H8 H 0.1737(18) -0.398(2) 0.4117(8) 0.015(5) Uiso 1 1 d
H9 H 0.2660(18) -0.140(2) 0.4489(8) 0.014(4) Uiso 1 1 d
H10 H 0.950(2) 0.317(2) 0.3621(10) 0.023(5) Uiso 1 1 d
H11A H 1.043(2) 0.239(3) 0.4713(11) 0.028(6) Uiso 1 1 d
H11B H 0.922(2) 0.136(3) 0.4748(10) 0.031(6) Uiso 1 1 d
H11C H 1.013(2) 0.078(3) 0.4300(10) 0.031(6) Uiso 1 1 d
H12A H 0.798(2) 0.417(3) 0.4513(11) 0.037(6) Uiso 1 1 d
H12B H 0.924(2) 0.499(3) 0.4460(11) 0.035(6) Uiso 1 1 d
H12C H 0.804(2) 0.520(3) 0.3871(9) 0.026(5) Uiso 1 1 d
H13 H 0.6310(17) 0.413(2) 0.3091(8) 0.015(5) Uiso 1 1 d
H14A H 0.666(2) 0.475(3) 0.2036(10) 0.031(6) Uiso 1 1 d
H14B H 0.803(2) 0.444(2) 0.2524(9) 0.023(5) Uiso 1 1 d
H14C H 0.744(2) 0.309(2) 0.2036(10) 0.021(5) Uiso 1 1 d
H15A H 0.540(2) 0.151(3) 0.2241(11) 0.038(6) Uiso 1 1 d
H15B H 0.470(2) 0.321(3) 0.2173(12) 0.048(7) Uiso 1 1 d
H15C H 0.469(3) 0.210(3) 0.2787(14) 0.050(8) Uiso 1 1 d
H16 H 0.740(2) -0.024(2) 0.2574(10) 0.026(5) Uiso 1 1 d
H17A H 0.899(2) -0.163(3) 0.3681(10) 0.025(5) Uiso 1 1 d
H17B H 0.753(2) -0.202(2) 0.3472(11) 0.028(6) Uiso 1 1 d
H17C H 0.857(2) -0.257(3) 0.3060(12) 0.037(6) Uiso 1 1 d
H18A H 0.955(2) -0.054(3) 0.2398(11) 0.040(6) Uiso 1 1 d
H18B H 0.922(2) 0.139(3) 0.2415(10) 0.033(6) Uiso 1 1 d
H18C H 1.006(2) 0.050(3) 0.3015(10) 0.029(6) Uiso 1 1 d

loop_
_atom_site_aniso_label
_atom_site_aniso_U_11
_atom_site_aniso_U_22
_atom_site_aniso_U_33
_atom_site_aniso_U_23
_atom_site_aniso_U_13
_atom_site_aniso_U_12
Br1 0.02744(11) 0.01729(9) 0.02825(12) -0.00383(7) 0.00641(8) -0.00606(7)
Si1 0.0129(2) 0.0123(2) 0.0126(2) 0.00097(16) 0.00555(17) -0.00036(16)
C1 0.0166(8) 0.0141(7) 0.0154(8) 0.0018(6) 0.0059(6) -0.0002(6)
C2 0.0176(8) 0.0131(7) 0.0148(8) -0.0012(6) 0.0047(6) 0.0015(6)
C3 0.0175(8) 0.0137(8) 0.0150(8) 0.0003(6) 0.0048(6) 0.0008(6)
C4 0.0212(8) 0.0148(8) 0.0107(8) 0.0020(6) 0.0070(6) -0.0013(6)
C5 0.0178(9) 0.0184(8) 0.0179(9) 0.0015(6) 0.0090(7) -0.0014(7)
C6 0.0236(9) 0.0163(8) 0.0174(9) -0.0009(6) 0.0099(7) 0.0031(7)
C7 0.0231(9) 0.0142(7) 0.0134(8) -0.0017(6) 0.0059(6) -0.0055(7)
C8 0.0172(9) 0.0212(8) 0.0178(9) -0.0005(7) 0.0050(7) -0.0021(7)
C9 0.0193(9) 0.0178(8) 0.0165(9) 0.0008(6) 0.0058(7) 0.0030(7)
C10 0.0175(8) 0.0187(8) 0.0145(9) 0.0025(6) 0.0029(7) -0.0030(7)
C11 0.0219(10) 0.0286(10) 0.0242(11) 0.0047(8) -0.0009(8) -0.0001(8)
C12 0.0314(11) 0.0191(9) 0.0216(10) -0.0039(7) 0.0004(8) -0.0032(8)
C13 0.0164(8) 0.0160(8) 0.0140(8) 0.0009(6) 0.0053(6) 0.0014(6)
C14 0.0260(10) 0.0253(10) 0.0219(10) 0.0095(8) 0.0096(8) 0.0042(8)
C15 0.0193(10) 0.0317(11) 0.0298(11) 0.0048(9) -0.0011(8) -0.0015(8)
C16 0.0172(8) 0.0163(8) 0.0206(9) -0.0014(6) 0.0083(7) 0.0000(7)
C17 0.0287(11) 0.0166(8) 0.0369(12) 0.0003(8) 0.0122(9) 0.0041(8)
C18 0.0223(10) 0.0253(10) 0.0337(12) -0.0027(8) 0.0176(9) 0.0014(8)

loop_
_atom_type_symbol
_atom_type_description
_atom_type_scat_dispersion_real
_atom_type_scat_dispersion_imag
_atom_type_scat_source
C C 0.0033 0.0016 'International Tables Vol C Tables 4.2.6.8 and 6.1.1.4'
H H 0.0000 0.0000 'International Tables Vol C Tables 4.2.6.8 and 6.1.1.4'
Si Si 0.0817 0.0704 'International Tables Vol C Tables 4.2.6.8 and 6.1.1.4'
Br Br -0.2901 2.4595 'International Tables Vol C Tables 4.2.6.8 and 6.1.1.4'

loop_
_geom_angle_atom_site_label_1
_geom_angle_atom_site_label_2
_geom_angle_atom_site_label_3
_geom_angle
_geom_angle_site_symmetry_1
C3 Si1 C10 107.41(8) .
C3 Si1 C13 107.44(7) .
C3 Si1 C16 108.52(7) .
C10 Si1 C13 110.28(8) .
C10 Si1 C16 112.00(8) .
C13 Si1 C16 111.00(8) .
C1 C1 C2 122.06(19) 3_656
C1 C1 C4 122.87(18) 3_656
C2 C1 C4 115.07(14) .
C3 C2 C1 175.87(17) .
C2 C3 Si1 179.18(15) .
C5 C4 C1 119.93(15) .
C9 C4 C1 121.06(15) .
C9 C4 C5 119.01(15) .
C4 C5 H5 119.1(11) .
C6 C5 C4 120.67(16) .
C6 C5 H5 120.2(11) .
C5 C6 H6 121.4(12) .
C7 C6 C5 119.05(16) .
C7 C6 H6 119.6(12) .
C6 C7 Br1 119.03(13) .
C6 C7 C8 121.46(16) .
C8 C7 Br1 119.51(13) .
C7 C8 C9 119.03(16) .
C7 C8 H8 118.8(11) .
C9 C8 H8 122.1(11) .
C4 C9 C8 120.75(16) .
C4 C9 H9 118.9(11) .
C8 C9 H9 120.3(11) .
Si1 C10 H10 103.9(12) .
C11 C10 Si1 112.30(13) .
C11 C10 C12 110.47(15) .
C11 C10 H10 110.0(12) .
C12 C10 Si1 111.33(13) .
C12 C10 H10 108.6(11) .
C10 C11 H11A 108.5(13) .
C10 C11 H11B 110.7(13) .
C10 C11 H11C 114.0(12) .
H11A C11 H11B 108.3(18) .
H11A C11 H11C 108.6(18) .
H11B C11 H11C 106.4(17) .
C10 C12 H12A 110.8(13) .
C10 C12 H12B 109.5(13) .
C10 C12 H12C 111.9(11) .
H12A C12 H12B 107.4(18) .
H12A C12 H12C 108.8(17) .
H12B C12 H12C 108.3(18) .
Si1 C13 H13 107.1(10) .
C14 C13 Si1 111.83(12) .
C14 C13 H13 106.1(10) .
C15 C13 Si1 112.79(12) .
C15 C13 C14 110.46(16) .
C15 C13 H13 108.2(10) .
C13 C14 H14A 111.7(12) .
C13 C14 H14B 113.7(12) .
C13 C14 H14C 112.3(11) .
H14A C14 H14B 109.4(16) .
H14A C14 H14C 105.2(16) .
H14B C14 H14C 103.9(16) .
C13 C15 H15A 108.7(14) .
C13 C15 H15B 111.4(15) .
C13 C15 H15C 112.4(16) .
H15A C15 H15B 107(2) .
H15A C15 H15C 110.1(19) .
H15B C15 H15C 107(2) .
Si1 C16 H16 104.8(12) .
C17 C16 Si1 114.47(13) .
C17 C16 C18 110.13(15) .
C17 C16 H16 105.7(12) .
C18 C16 Si1 112.34(12) .
C18 C16 H16 109.0(12) .
C16 C17 H17A 112.2(13) .
C16 C17 H17B 112.0(12) .
C16 C17 H17C 112.6(14) .
H17A C17 H17B 106.8(18) .
H17A C17 H17C 103.4(19) .
H17B C17 H17C 109.3(18) .
C16 C18 H18A 110.2(13) .
C16 C18 H18B 112.4(12) .
C16 C18 H18C 111.9(13) .
H18A C18 H18B 107.6(17) .
H18A C18 H18C 105.5(18) .
H18B C18 H18C 108.9(18) .

loop_
_geom_bond_atom_site_label_1
_geom_bond_atom_site_label_2
_geom_bond_distance
_geom_bond_site_symmetry_2
Br1 C7 1.8974(16) .
Si1 C3 1.8508(17) .
Si1 C10 1.8824(18) .
Si1 C13 1.8838(17) .
Si1 C16 1.8904(17) .
C1 C1 1.355(3) 3_656
C1 C2 1.441(2) .
C1 C4 1.494(2) .
C2 C3 1.205(2) .
C4 C5 1.397(2) .
C4 C9 1.389(2) .
C5 C6 1.388(2) .
C5 H5 0.944(19) .
C6 C7 1.381(2) .
C6 H6 0.900(19) .
C7 C8 1.383(2) .
C8 C9 1.390(2) .
C8 H8 0.942(18) .
C9 H9 0.931(19) .
C10 C11 1.530(3) .
C10 C12 1.533(2) .
C10 H10 0.96(2) .
C11 H11A 0.94(2) .
C11 H11B 0.95(2) .
C11 H11C 0.98(2) .
C12 H12A 0.94(2) .
C12 H12B 0.94(2) .
C12 H12C 1.01(2) .
C13 C14 1.527(2) .
C13 C15 1.521(3) .
C13 H13 0.971(18) .
C14 H14A 1.00(2) .
C14 H14B 0.96(2) .
C14 H14C 0.98(2) .
C15 H15A 0.95(2) .
C15 H15B 0.99(3) .
C15 H15C 0.96(3) .
C16 C17 1.526(3) .
C16 C18 1.535(2) .
C16 H16 0.96(2) .
C17 H17A 0.93(2) .
C17 H17B 0.99(2) .
C17 H17C 0.96(2) .
C18 H18A 1.00(2) .
C18 H18B 0.97(2) .
C18 H18C 0.93(2) .
